data_4513461
loop_
_publ_author_name
'Kamali, Naghmeh'
'Aljohani, Marwah'
'McArdle, Patrick'
'Erxleben, Andrea'

_publ_section_title
;
 Hydrogen Bonding Networks and Solid-State Conversions in Benzamidinium
 Salts
;
_journal_issue 8
_journal_name_full 'Crystal Growth &amp; Design'
_journal_page_first 3905
_journal_paper_doi 10.1021/acs.cgd.5b00529
_journal_volume 15
_journal_year 2015
_chemical_formula_sum 'C13 H13 N3 O2'
_chemical_formula_weight 243.26
_chemical_name_systematic
; 
 ? 
;
_space_group_IT_number 4
_symmetry_cell_setting monoclinic
_symmetry_space_group_name_Hall 'P 2yb'
_symmetry_space_group_name_H-M 'P 1 21 1'
_atom_sites_solution_hydrogens difmap
_atom_sites_solution_primary direct
_atom_sites_solution_secondary difmap
_audit_creation_method SHELXL-97
_cell_angle_alpha 90.00
_cell_angle_beta 109.146(15)
_cell_angle_gamma 90.00
_cell_formula_units_Z 2
_cell_length_a 9.5379(12)
_cell_length_b 5.7387(7)
_cell_length_c 12.5211(18)
_cell_measurement_reflns_used 2766
_cell_measurement_temperature 293(2)
_cell_measurement_theta_max 26.34
_cell_measurement_theta_min 3.26
_cell_volume 647.44(16)
_computing_cell_refinement
;
CrysAlisPro, Oxford Diffraction Ltd.,
Version 1.171.33.31 (release 08-01-2009 CrysAlis171 .NET)
(compiled Jan  8 2009,16:24:04)
;
_computing_data_collection
;
CrysAlisPro, Oxford Diffraction Ltd.,
Version 1.171.33.31 (release 08-01-2009 CrysAlis171 .NET)
(compiled Jan  8 2009,16:24:04)
;
_computing_data_reduction
;
CrysAlisPro, Oxford Diffraction Ltd.,
Version 1.171.33.31 (release 08-01-2009 CrysAlis171 .NET)
(compiled Jan  8 2009,16:24:04)
;
_computing_structure_refinement 'SHELXL-97 (Sheldrick, 1997)'
_computing_structure_solution 'SHELXS-97 (Sheldrick, 1990)'
_diffrn_ambient_temperature 293(2)
_diffrn_detector_area_resol_mean 16.1048
_diffrn_measured_fraction_theta_full 0.997
_diffrn_measured_fraction_theta_max 0.997
_diffrn_measurement_device_type 'Goniometer KM4/Xcalibur, detector: Sapphire3'
_diffrn_radiation_monochromator graphite
_diffrn_radiation_source 'Enhance (Mo) X-ray Source'
_diffrn_radiation_type MoK\a
_diffrn_radiation_wavelength 0.71073
_diffrn_reflns_av_R_equivalents 0.0309
_diffrn_reflns_av_sigmaI/netI 0.0788
_diffrn_reflns_limit_h_max 11
_diffrn_reflns_limit_h_min -10
_diffrn_reflns_limit_k_max 7
_diffrn_reflns_limit_k_min -7
_diffrn_reflns_limit_l_max 15
_diffrn_reflns_limit_l_min -14
_diffrn_reflns_number 2766
_diffrn_reflns_theta_full 26.34
_diffrn_reflns_theta_max 26.34
_diffrn_reflns_theta_min 3.26
_exptl_absorpt_coefficient_mu 0.087
_exptl_absorpt_correction_T_max 0.9828
_exptl_absorpt_correction_T_min 0.9744
_exptl_absorpt_process_details
;
CrysAlis RED, Oxford Diffraction Ltd.,
Version 1.171.33.31 (release 08-01-2009 CrysAlis171 .NET)
(compiled Jan  8 2009,16:24:04)
Empirical absorption correction using spherical harmonics,
 implemented in SCALE3 ABSPACK scaling algorithm.
;
_exptl_crystal_colour colourless
_exptl_crystal_density_diffrn 1.248
_exptl_crystal_density_method 'not measured'
_exptl_crystal_description block
_exptl_crystal_F_000 256
_exptl_crystal_size_max 0.30
_exptl_crystal_size_mid 0.30
_exptl_crystal_size_min 0.20
_refine_diff_density_max 0.142
_refine_diff_density_min -0.167
_refine_diff_density_rms 0.034
_refine_ls_abs_structure_details 'Flack H D (1983), Acta Cryst. A39, 876-881'
_refine_ls_abs_structure_Flack 0(3)
_refine_ls_extinction_method none
_refine_ls_goodness_of_fit_ref 0.945
_refine_ls_hydrogen_treatment refall
_refine_ls_matrix_type full
_refine_ls_number_parameters 215
_refine_ls_number_reflns 2043
_refine_ls_number_restraints 1
_refine_ls_restrained_S_all 0.945
_refine_ls_R_factor_all 0.1264
_refine_ls_R_factor_gt 0.0530
_refine_ls_shift/su_max 0.000
_refine_ls_shift/su_mean 0.000
_refine_ls_structure_factor_coef Fsqd
_refine_ls_weighting_details 'calc w=1/[\s^2^(Fo^2^)+(0.0380P)^2^+0.0000P] where P=(Fo^2^+2Fc^2^)/3'
_refine_ls_weighting_scheme calc
_refine_ls_wR_factor_gt 0.0936
_refine_ls_wR_factor_ref 0.1258
_reflns_number_gt 1015
_reflns_number_total 2043
_reflns_threshold_expression >2sigma(I)
_cod_data_source_file cg5b00529_si_002.cif
_cod_data_source_block bzamH.nic
_cod_depositor_comments 'Adding full bibliography for 4513461--4513471.cif.'
_cod_original_cell_volume 647.44(15)
_cod_original_sg_symbol_H-M P21
_cod_database_code 4513461

loop_
_symmetry_equiv_pos_as_xyz
'x, y, z'
'-x, y+1/2, -z'

loop_
_atom_site_label
_atom_site_type_symbol
_atom_site_fract_x
_atom_site_fract_y
_atom_site_fract_z
_atom_site_U_iso_or_equiv
_atom_site_adp_type
_atom_site_occupancy
_atom_site_symmetry_multiplicity
_atom_site_calc_flag
O2 O 0.2914(3) 0.2753(7) 0.9037(2) 0.0745(10) Uani 1 1 d
O1 O 0.0642(3) 0.1529(7) 0.8863(2) 0.0655(10) Uani 1 1 d
N2 N 0.4109(4) -0.0906(9) 1.0563(4) 0.0667(13) Uani 1 1 d
C3 C 0.3607(8) -0.7202(14) 1.2864(7) 0.096(2) Uani 1 1 d
N1 N 0.1766(4) -0.1752(8) 1.0530(4) 0.0666(13) Uani 1 1 d
H2B H 0.499(5) -0.113(8) 1.087(3) 0.075(16) Uiso 1 1 d
H1B H 0.119(4) -0.259(8) 1.084(3) 0.057(14) Uiso 1 1 d
H2A H 0.365(5) 0.050(10) 0.997(4) 0.093(17) Uiso 1 1 d
H3 H 0.307(5) -0.851(10) 1.293(4) 0.079(18) Uiso 1 1 d
H5 H 0.644(5) -0.436(8) 1.426(4) 0.066(15) Uiso 1 1 d
H1A H 0.132(4) -0.049(7) 0.980(3) 0.056(12) Uiso 1 1 d
H11 H -0.079(4) 0.856(9) 0.516(3) 0.077(14) Uiso 1 1 d
H4 H 0.525(6) -0.774(12) 1.453(4) 0.13(2) Uiso 1 1 d
H2 H 0.218(6) -0.613(12) 1.124(5) 0.15(3) Uiso 1 1 d
H9 H -0.087(5) 0.269(11) 0.698(4) 0.10(2) Uiso 1 1 d
H13 H 0.269(4) 0.688(8) 0.807(3) 0.063(13) Uiso 1 1 d
H12 H 0.130(6) 0.952(11) 0.649(5) 0.11(2) Uiso 1 1 d
H6 H 0.559(5) -0.187(11) 1.265(4) 0.09(2) Uiso 1 1 d
N3 N -0.1128(5) 0.5456(11) 0.5961(4) 0.0842(16) Uani 1 1 d
C1 C 0.3799(5) -0.3723(10) 1.1913(4) 0.0564(13) Uani 1 1 d
C2 C 0.3044(6) -0.5751(10) 1.1951(5) 0.0689(15) Uani 1 1 d
C4 C 0.4884(9) -0.6670(17) 1.3737(6) 0.105(2) Uani 1 1 d
C5 C 0.5603(7) -0.4695(15) 1.3675(5) 0.087(2) Uani 1 1 d
C6 C 0.5102(6) -0.3208(13) 1.2770(5) 0.0705(17) Uani 1 1 d
C7 C 0.3225(4) -0.2072(10) 1.0967(4) 0.0557(12) Uani 1 1 d
C8 C 0.0915(5) 0.4445(10) 0.7628(4) 0.0556(13) Uani 1 1 d
C9 C -0.0501(6) 0.4068(12) 0.6844(5) 0.0667(16) Uani 1 1 d
C11 C -0.0393(7) 0.7379(12) 0.5874(5) 0.0826(19) Uani 1 1 d
C12 C 0.1021(7) 0.7907(13) 0.6618(5) 0.0867(19) Uani 1 1 d
C13 C 0.1656(6) 0.6437(12) 0.7496(4) 0.0715(15) Uani 1 1 d
C14 C 0.1527(4) 0.2794(10) 0.8583(4) 0.0563(13) Uani 1 1 d

loop_
_atom_site_aniso_label
_atom_site_aniso_U_11
_atom_site_aniso_U_22
_atom_site_aniso_U_33
_atom_site_aniso_U_23
_atom_site_aniso_U_13
_atom_site_aniso_U_12
O2 0.0331(15) 0.101(3) 0.085(2) 0.034(2) 0.0141(15) 0.004(2)
O1 0.0354(15) 0.082(3) 0.081(2) 0.023(2) 0.0220(16) 0.0067(18)
N2 0.033(2) 0.083(4) 0.083(3) 0.020(3) 0.018(2) 0.004(3)
C3 0.100(5) 0.078(5) 0.133(7) 0.029(5) 0.070(5) 0.009(5)
N1 0.033(2) 0.086(4) 0.082(3) 0.020(3) 0.020(2) 0.012(3)
N3 0.067(3) 0.102(4) 0.075(3) 0.019(3) 0.011(2) 0.011(3)
C1 0.041(2) 0.066(4) 0.060(3) 0.006(3) 0.014(2) 0.009(3)
C2 0.064(3) 0.063(4) 0.085(4) 0.007(3) 0.031(3) 0.008(3)
C4 0.104(5) 0.118(7) 0.097(6) 0.038(5) 0.040(5) 0.037(6)
C5 0.072(4) 0.118(6) 0.064(4) 0.002(5) 0.011(3) 0.019(5)
C6 0.052(3) 0.085(5) 0.071(4) 0.009(3) 0.016(3) 0.016(4)
C7 0.037(2) 0.063(3) 0.071(3) 0.006(3) 0.022(2) 0.009(3)
C8 0.045(3) 0.066(4) 0.057(3) 0.004(3) 0.020(2) 0.010(3)
C9 0.059(3) 0.073(5) 0.061(4) 0.001(3) 0.011(3) 0.006(4)
C11 0.091(4) 0.087(5) 0.067(4) 0.022(4) 0.023(3) 0.019(5)
C12 0.091(4) 0.072(5) 0.097(5) 0.029(4) 0.031(4) -0.005(4)
C13 0.060(3) 0.075(4) 0.074(4) -0.004(3) 0.014(3) -0.002(4)
C14 0.040(2) 0.070(4) 0.060(3) 0.006(3) 0.019(2) 0.002(3)

loop_
_atom_type_symbol
_atom_type_description
_atom_type_scat_dispersion_real
_atom_type_scat_dispersion_imag
_atom_type_scat_source
C C 0.0033 0.0016 'International Tables Vol C Tables 4.2.6.8 and 6.1.1.4'
H H 0.0000 0.0000 'International Tables Vol C Tables 4.2.6.8 and 6.1.1.4'
O O 0.0106 0.0060 'International Tables Vol C Tables 4.2.6.8 and 6.1.1.4'
N N 0.0061 0.0033 'International Tables Vol C Tables 4.2.6.8 and 6.1.1.4'

loop_
_geom_angle_atom_site_label_1
_geom_angle_atom_site_label_2
_geom_angle_atom_site_label_3
_geom_angle
C7 N2 H2B 116(3)
C7 N2 H2A 119(2)
H2B N2 H2A 124(4)
C2 C3 C4 121.9(8)
C2 C3 H3 119(3)
C4 C3 H3 119(3)
C7 N1 H1B 117(2)
C7 N1 H1A 119(2)
H1B N1 H1A 124(3)
C11 N3 C9 117.3(5)
C2 C1 C6 120.1(5)
C2 C1 C7 120.7(4)
C6 C1 C7 119.3(6)
C3 C2 C1 118.4(6)
C3 C2 H2 126(4)
C1 C2 H2 115(4)
C5 C4 C3 118.5(7)
C5 C4 H4 120(3)
C3 C4 H4 121(3)
C4 C5 C6 121.8(7)
C4 C5 H5 118(3)
C6 C5 H5 121(3)
C5 C6 C1 119.3(7)
C5 C6 H6 126(3)
C1 C6 H6 115(3)
N2 C7 N1 119.5(5)
N2 C7 C1 121.7(4)
N1 C7 C1 118.8(5)
C13 C8 C9 117.2(5)
C13 C8 C14 122.8(4)
C9 C8 C14 119.9(6)
N3 C9 C8 123.7(6)
N3 C9 H9 126(3)
C8 C9 H9 110(3)
N3 C11 C12 122.9(6)
N3 C11 H11 122(2)
C12 C11 H11 114(2)
C13 C12 C11 118.8(7)
C13 C12 H12 130(4)
C11 C12 H12 110(3)
C12 C13 C8 120.0(5)
C12 C13 H13 119(2)
C8 C13 H13 121(2)
O1 C14 O2 124.8(5)
O1 C14 C8 118.2(4)
O2 C14 C8 117.0(5)

loop_
_geom_bond_atom_site_label_1
_geom_bond_atom_site_label_2
_geom_bond_distance
O2 C14 1.256(4)
O1 C14 1.248(5)
N2 C7 1.301(6)
N2 H2B 0.81(4)
N2 H2A 1.09(5)
C3 C2 1.374(8)
C3 C4 1.378(9)
C3 H3 0.93(5)
N1 C7 1.330(5)
N1 H1B 0.91(4)
N1 H1A 1.13(4)
N3 C11 1.331(8)
N3 C9 1.335(7)
C1 C2 1.377(7)
C1 C6 1.382(6)
C1 C7 1.474(7)
C2 H2 1.02(6)
C4 C5 1.340(10)
C4 H4 1.12(6)
C5 C6 1.373(9)
C5 H5 0.91(4)
C6 H6 0.94(6)
C8 C13 1.382(8)
C8 C9 1.402(6)
C8 C14 1.487(7)
C9 H9 0.90(6)
C11 C12 1.397(8)
C11 H11 1.09(4)
C12 C13 1.361(8)
C12 H12 0.99(6)
C13 H13 1.05(4)
